data_4000293
_journal_name_full 'Chemistry of Materials'
_journal_paper_doi 10.1021/cm034267j
_journal_year 2003
_chemical_formula_sum 'C20 H21 F5 I4 N2 Sn'
_chemical_formula_weight 1010.68
_chemical_name_common '(5FPEA NEA) tin(II) tetraiodide'
_space_group_IT_number 15
_symmetry_cell_setting monoclinic
_symmetry_space_group_name_Hall '-C 2yc'
_symmetry_space_group_name_H-M 'C 1 2/c 1'
_atom_sites_solution_hydrogens geom
_atom_sites_solution_primary direct
_atom_sites_solution_secondary difmap
_cell_angle_alpha 90.00
_cell_angle_beta 101.84(3)
_cell_angle_gamma 90.00
_cell_formula_units_Z 4
_cell_length_a 37.040(7)
_cell_length_b 6.1608(12)
_cell_length_c 12.345(3)
_cell_measurement_reflns_used ?
_cell_measurement_temperature 293(2)
_cell_measurement_theta_max ?
_cell_measurement_theta_min ?
_cell_volume 2757.0(10)
_diffrn_ambient_temperature 293(2)
_diffrn_detector_area_resol_mean ?
_diffrn_measurement_device_type ?
_diffrn_measurement_method ?
_diffrn_radiation_monochromator graphite
_diffrn_radiation_source 'fine-focus sealed tube'
_diffrn_radiation_type MoK\a
_diffrn_radiation_wavelength 0.71073
_diffrn_reflns_av_R_equivalents 0.0141
_diffrn_reflns_av_sigmaI/netI 0.0119
_diffrn_reflns_limit_h_max 48
_diffrn_reflns_limit_h_min -48
_diffrn_reflns_limit_k_max 7
_diffrn_reflns_limit_k_min -8
_diffrn_reflns_limit_l_max 15
_diffrn_reflns_limit_l_min -16
_diffrn_reflns_number 13809
_diffrn_reflns_theta_max 27.53
_diffrn_reflns_theta_min 2.25
_diffrn_standards_decay_% ?
_diffrn_standards_interval_count ?
_diffrn_standards_interval_time ?
_diffrn_standards_number ?
_exptl_absorpt_coefficient_mu 5.451
_exptl_absorpt_correction_T_max ?
_exptl_absorpt_correction_T_min ?
_exptl_absorpt_correction_type empirical
_exptl_absorpt_process_details SADABS
_exptl_crystal_colour 'dark red'
_exptl_crystal_density_diffrn 2.435
_exptl_crystal_density_meas ?
_exptl_crystal_density_method 'not measured'
_exptl_crystal_description 'thin plate'
_exptl_crystal_F_000 1848
_exptl_crystal_size_max 0.3
_exptl_crystal_size_mid 0.2
_exptl_crystal_size_min 0.03
_refine_ls_extinction_coef 0.00057(4)
_refine_ls_extinction_expression Fc^*^=kFc[1+0.001xFc^2^\l^3^/sin(2\q)]^-1/4^
_refine_ls_extinction_method SHELXL
_refine_ls_goodness_of_fit_ref 1.235
_refine_ls_hydrogen_treatment mixed
_refine_ls_matrix_type full
_refine_ls_number_parameters 205
_refine_ls_number_reflns 3153
_refine_ls_number_restraints 0
_refine_ls_restrained_S_all 1.235
_refine_ls_R_factor_all 0.0746
_refine_ls_R_factor_gt 0.0653
_refine_ls_shift/su_max 0.008
_refine_ls_shift/su_mean 0.001
_refine_ls_structure_factor_coef Fsqd
_refine_ls_weighting_details 'calc w=1/[\s^2^(Fo^2^)+(0.0000P)^2^+101.4133P] where P=(Fo^2^+2Fc^2^)/3'
_refine_ls_weighting_scheme calc
_refine_ls_wR_factor_gt 0.1225
_refine_ls_wR_factor_ref 0.1255
_reflns_number_gt 2568
_reflns_number_total 3153
_reflns_threshold_expression >2sigma(I)
_cod_database_code 4000293

loop_
_symmetry_equiv_pos_as_xyz
'x, y, z'
'-x, y, -z+1/2'
'x+1/2, y+1/2, z'
'-x+1/2, y+1/2, -z+1/2'
'-x, -y, -z'
'x, -y, z-1/2'
'-x+1/2, -y+1/2, -z'
'x+1/2, -y+1/2, z-1/2'

loop_
_atom_site_label
_atom_site_type_symbol
_atom_site_fract_x
_atom_site_fract_y
_atom_site_fract_z
_atom_site_U_iso_or_equiv
_atom_site_adp_type
_atom_site_occupancy
_atom_site_symmetry_multiplicity
_atom_site_calc_flag
_atom_site_refinement_flags
_atom_site_disorder_assembly
_atom_site_disorder_group
Sn Sn 0.0000 0.00320(17) 0.2500 0.0442(3) Uani 1 2 d S . .
I1 I -0.087791(18) 0.00667(14) 0.18889(6) 0.0498(2) Uani 1 1 d . . .
I3 I 0.00021(5) 0.1131(2) 0.49862(12) 0.0432(3) Uani 0.50 1 d P . .
I2 I -0.00018(4) 0.4994(2) 0.19338(11) 0.0442(3) Uani 0.50 1 d P . .
N1A N -0.0737(5) 0.505(3) 0.0388(14) 0.047(4) Uani 0.50 1 d P . .
N1C N 0.0728(5) 0.322(3) 0.5464(17) 0.050(5) Uani 0.50 1 d P . .
C1 C 0.0896(4) 0.4653(19) 0.0627(16) 0.083(5) Uani 1 1 d . . .
C2 C -0.1289(4) 0.454(2) 0.3914(12) 0.072(4) Uani 1 1 d . . .
C3 C -0.1548(4) 0.397(2) -0.0572(10) 0.064(4) Uani 1 1 d . . .
C4 C -0.1670(3) 0.458(2) 0.0352(11) 0.061(3) Uani 1 1 d . . .
C5 C -0.1907(3) 0.334(3) 0.0819(11) 0.063(4) Uani 1 1 d . . .
C6 C -0.2014(3) 0.128(3) 0.0322(12) 0.068(4) Uani 1 1 d . . .
C7 C -0.1883(5) 0.063(3) -0.0586(13) 0.089(6) Uani 1 1 d . . .
C8 C -0.1653(5) 0.204(3) -0.1026(12) 0.079(5) Uani 1 1 d . . .
C9 C -0.2247(14) -0.071(6) 0.077(4) 0.073(13) Uani 0.50 1 d P . .
C12 C -0.2068(13) 0.424(7) 0.159(3) 0.046(8) Uani 0.50 1 d P . .
C11 C -0.2292(7) 0.273(5) 0.2035(19) 0.061(7) Uani 0.50 1 d P . .
C10 C -0.2371(7) 0.073(4) 0.160(2) 0.050(6) Uani 0.50 1 d P . .
F1 F -0.1571(4) 0.624(3) 0.0937(13) 0.074(4) Uani 0.50 1 d P . .
F2 F -0.2006(7) 0.376(5) 0.1890(17) 0.069(7) Uani 0.50 1 d P . .
F3 F -0.2257(7) 0.019(3) 0.089(3) 0.081(9) Uani 0.50 1 d P . .
F4 F -0.2040(5) -0.139(3) -0.0953(16) 0.086(5) Uani 0.50 1 d P . .
F5 F -0.1611(4) 0.105(3) -0.1852(13) 0.075(5) Uani 0.50 1 d P . .

loop_
_atom_site_aniso_label
_atom_site_aniso_U_11
_atom_site_aniso_U_22
_atom_site_aniso_U_33
_atom_site_aniso_U_23
_atom_site_aniso_U_13
_atom_site_aniso_U_12
Sn 0.0789(7) 0.0277(5) 0.0280(4) 0.000 0.0154(4) 0.000
I1 0.0404(4) 0.0600(5) 0.0499(4) 0.0063(4) 0.0113(3) -0.0009(4)
I3 0.0554(7) 0.0480(7) 0.0288(5) -0.0030(6) 0.0148(5) -0.0088(7)
I2 0.0566(8) 0.0272(6) 0.0468(7) -0.0008(6) 0.0057(6) -0.0017(6)
N1A 0.054(10) 0.043(9) 0.039(9) 0.001(9) 0.002(7) -0.015(10)
N1C 0.055(11) 0.031(9) 0.072(13) 0.004(9) 0.032(10) 0.003(8)
C1 0.072(9) 0.021(6) 0.155(16) 0.022(7) 0.025(10) 0.006(6)
C2 0.065(8) 0.066(9) 0.079(9) -0.015(7) 0.003(7) -0.024(7)
C3 0.056(7) 0.075(9) 0.052(7) -0.006(7) -0.012(6) 0.027(7)
C4 0.046(6) 0.058(8) 0.069(8) -0.019(6) -0.009(6) 0.017(6)
C5 0.034(6) 0.083(10) 0.068(8) -0.018(7) -0.002(5) 0.010(6)
C6 0.044(7) 0.079(10) 0.071(9) -0.002(8) -0.011(6) 0.014(7)
C7 0.098(12) 0.085(12) 0.063(9) -0.025(8) -0.031(8) 0.046(10)
C8 0.091(11) 0.077(11) 0.056(8) -0.002(8) -0.014(8) 0.045(9)
C9 0.08(2) 0.05(2) 0.10(3) 0.01(2) 0.04(2) -0.02(2)
C12 0.046(15) 0.056(16) 0.026(17) 0.004(12) -0.016(12) 0.023(12)
C11 0.059(15) 0.09(2) 0.041(12) 0.024(13) 0.012(11) 0.034(15)
C10 0.052(14) 0.035(12) 0.064(16) 0.007(12) 0.016(12) -0.002(10)
F1 0.077(10) 0.069(10) 0.071(10) -0.025(8) 0.005(8) -0.008(9)
F2 0.050(14) 0.13(2) 0.030(11) 0.000(11) 0.003(9) 0.005(13)
F3 0.056(11) 0.036(13) 0.130(19) 0.044(14) -0.030(11) -0.031(11)
F4 0.077(11) 0.055(9) 0.115(14) -0.023(10) -0.006(10) 0.020(9)
F5 0.079(10) 0.084(11) 0.071(9) -0.019(9) 0.041(8) 0.006(9)
